data_7028104
loop_
_publ_author_name
'Chivers, Tristram'
'Downard, Andrew'
'Yap, Glenn P. A.'

_publ_section_title
;
 A sandwich complex of lithium oxide: {Li[Bu^n^C(NBu^t^)~2~]}~4~\\times Li~2~O
;
_journal_issue 16
_journal_name_full 'Journal of the Chemical Society, Dalton Transactions'
_journal_page_first 2603
_journal_paper_doi 10.1039/a804955f
_journal_year 1998
_chemical_formula_sum 'C52 H108 Li6 N8 O'
_chemical_formula_weight 903.10
_chemical_name_systematic ?
_space_group_IT_number 2
_symmetry_cell_setting triclinic
_symmetry_space_group_name_Hall '-P 1'
_symmetry_space_group_name_H-M 'P -1'
_atom_sites_solution_hydrogens geom
_atom_sites_solution_primary direct
_atom_sites_solution_secondary difmap
_audit_creation_method SHELXL-97
_cell_angle_alpha 91.718(5)
_cell_angle_beta 103.207(5)
_cell_angle_gamma 101.442(5)
_cell_formula_units_Z 2
_cell_length_a 10.137(3)
_cell_length_b 14.205(4)
_cell_length_c 21.961(6)
_cell_measurement_reflns_used 'reflections from 60 data frames'
_cell_measurement_temperature 203(2)
_cell_measurement_theta_max 28.29
_cell_measurement_theta_min 1.47
_cell_volume 3008.1(15)
_computing_cell_refinement 'Siemens SAINT'
_computing_data_collection 'Siemens SMART'
_computing_data_reduction 'Siemens SHELXTL XPREP'
_computing_molecular_graphics 'Siemens SHELXTL XP'
_computing_publication_material 'Siemens SHELXTL XCIF'
_computing_structure_refinement 'SHELXL-97 (Sheldrick, 1997)'
_computing_structure_solution 'SHELXS-97 (Sheldrick, 1990)'
_diffrn_ambient_temperature 223(2)
_diffrn_measurement_device_type 'CCD area detector'
_diffrn_measurement_method 'hemisphere scans'
_diffrn_radiation_monochromator graphite
_diffrn_radiation_source 'fine-focus sealed tube'
_diffrn_radiation_type MoK\a
_diffrn_radiation_wavelength 0.71073
_diffrn_reflns_av_R_equivalents 0.0701
_diffrn_reflns_av_sigmaI/netI 0.2123
_diffrn_reflns_limit_h_max 12
_diffrn_reflns_limit_h_min -13
_diffrn_reflns_limit_k_max 18
_diffrn_reflns_limit_k_min -18
_diffrn_reflns_limit_l_max 29
_diffrn_reflns_limit_l_min 0
_diffrn_reflns_number 24534
_diffrn_reflns_theta_max 28.81
_diffrn_reflns_theta_min 1.47
_diffrn_standards_decay_% <1
_diffrn_standards_number '50 standard frames at start and end'
_exptl_absorpt_coefficient_mu 0.058
_exptl_absorpt_correction_type none
_exptl_crystal_colour colourless
_exptl_crystal_density_diffrn 0.997
_exptl_crystal_density_method 'not measured'
_exptl_crystal_description block
_exptl_crystal_F_000 1004
_exptl_crystal_size_max 0.1
_exptl_crystal_size_mid 0.2
_exptl_crystal_size_min 0.2
_refine_diff_density_max 0.212
_refine_diff_density_min -0.208
_refine_diff_density_rms 0.052
_refine_ls_extinction_method none
_refine_ls_goodness_of_fit_ref 1.056
_refine_ls_hydrogen_treatment mixed
_refine_ls_matrix_type full
_refine_ls_number_parameters 604
_refine_ls_number_reflns 13710
_refine_ls_number_restraints 0
_refine_ls_restrained_S_all 1.056
_refine_ls_R_factor_all 0.1711
_refine_ls_R_factor_gt 0.0545
_refine_ls_shift/su_max 0.087
_refine_ls_shift/su_mean 0.003
_refine_ls_structure_factor_coef Fsqd
_refine_ls_weighting_details 'calc w=1/[\s^2^(Fo^2^)+(0.0053P)^2^+0.0000P] where P=(Fo^2^+2Fc^2^)/3'
_refine_ls_weighting_scheme calc
_refine_ls_wR_factor_gt 0.0821
_refine_ls_wR_factor_ref 0.0891
_reflns_number_gt 4441
_reflns_number_total 13710
_reflns_threshold_expression >2sigma(I)
_cod_data_source_file f804955sup1.cif
_cod_data_source_block tc004
_cod_depositor_comments
;
The following automatic conversions were performed:
'_atom_site_symetry_multiplicity' tag replaced with
'_atom_site_symmetry_multiplicity'.

Automatic conversion script
Id: cif_correct_tags 1440 2010-10-19 06:21:57Z saulius 

The following automatic conversions were performed:

'_symmetry_cell_setting' value 'Triclinic' changed to 'triclinic'
according to /home/saulius/struct/CIF-dictionaries/cif_core.dic
dictionary named 'cif_core.dic' version 2.4.2 from 2011-04-26.

Automatic conversion script
Id: cif_fix_values 1891 2012-01-12 08:04:46Z andrius 
;
_cod_original_cell_volume 3008(1)
_cod_original_sg_symbol_H-M P-1
_cod_database_code 7028104

loop_
_symmetry_equiv_pos_as_xyz
'x, y, z'
'-x, -y, -z'

loop_
_atom_site_label
_atom_site_type_symbol
_atom_site_fract_x
_atom_site_fract_y
_atom_site_fract_z
_atom_site_U_iso_or_equiv
_atom_site_adp_type
_atom_site_occupancy
_atom_site_symmetry_multiplicity
_atom_site_calc_flag
_atom_site_refinement_flags
O O 0.90610(12) 0.27230(8) 0.24733(5) 0.0279(4) Uani 1 1 d .
N1 N 0.64005(16) 0.12695(12) 0.18497(7) 0.0324(5) Uani 1 1 d .
N2 N 0.79276(17) 0.12291(12) 0.12516(7) 0.0326(5) Uani 1 1 d .
N3 N 0.82456(18) 0.38115(12) 0.12098(7) 0.0325(5) Uani 1 1 d .
N4 N 1.05591(17) 0.39861(11) 0.16138(7) 0.0308(5) Uani 1 1 d .
N5 N 0.93812(19) 0.46773(12) 0.32121(8) 0.0373(5) Uani 1 1 d .
N6 N 1.12697(18) 0.40591(13) 0.35688(8) 0.0383(5) Uani 1 1 d .
N7 N 0.87612(17) 0.18211(12) 0.37871(8) 0.0376(5) Uani 1 1 d .
N8 N 0.97281(17) 0.09691(12) 0.31925(8) 0.0346(5) Uani 1 1 d .
Li1 Li 0.8312(4) 0.1464(3) 0.24923(18) 0.0477(11) Uani 1 1 d .
Li2 Li 0.9932(4) 0.3956(3) 0.24628(17) 0.0516(11) Uani 1 1 d .
Li3 Li 0.7471(4) 0.2642(3) 0.18185(17) 0.0480(11) Uani 1 1 d .
Li4 Li 0.9526(4) 0.2619(3) 0.16950(17) 0.0466(11) Uani 1 1 d .
Li5 Li 1.0362(4) 0.2430(3) 0.31404(17) 0.0528(12) Uani 1 1 d .
Li6 Li 0.8766(4) 0.3215(3) 0.32150(18) 0.0584(12) Uani 1 1 d .
C1 C 0.5049(2) 0.10551(16) 0.20190(10) 0.0351(6) Uani 1 1 d .
C2 C 0.5181(2) 0.18477(15) 0.25293(9) 0.0499(7) Uani 1 1 d .
H2A H 0.5931 0.1809 0.2878 0.075 Uiso 1 1 calc R
H2B H 0.4333 0.1766 0.2666 0.075 Uiso 1 1 calc R
H2C H 0.5361 0.2466 0.2364 0.075 Uiso 1 1 calc R
C3 C 0.4700(2) 0.00894(15) 0.23120(10) 0.0515(7) Uani 1 1 d .
H3A H 0.5459 0.0039 0.2654 0.077 Uiso 1 1 calc R
H3B H 0.4546 -0.0434 0.2000 0.077 Uiso 1 1 calc R
H3C H 0.3879 0.0064 0.2464 0.077 Uiso 1 1 calc R
C4 C 0.3817(2) 0.11325(15) 0.14753(9) 0.0472(6) Uani 1 1 d .
H4A H 0.4017 0.1738 0.1297 0.071 Uiso 1 1 calc R
H4B H 0.2998 0.1093 0.1631 0.071 Uiso 1 1 calc R
H4C H 0.3668 0.0615 0.1160 0.071 Uiso 1 1 calc R
C5 C 0.8410(2) 0.09074(15) 0.07055(10) 0.0385(6) Uani 1 1 d .
C6 C 0.8807(2) -0.00876(15) 0.07170(10) 0.0528(7) Uani 1 1 d .
H6A H 0.9464 -0.0118 0.1104 0.079 Uiso 1 1 calc R
H6B H 0.9211 -0.0181 0.0371 0.079 Uiso 1 1 calc R
H6C H 0.7991 -0.0583 0.0684 0.079 Uiso 1 1 calc R
C7 C 0.7375(2) 0.09657(15) 0.00755(9) 0.0573(7) Uani 1 1 d .
H7A H 0.7130 0.1585 0.0069 0.086 Uiso 1 1 calc R
H7B H 0.6556 0.0471 0.0033 0.086 Uiso 1 1 calc R
H7C H 0.7796 0.0877 -0.0266 0.086 Uiso 1 1 calc R
C8 C 0.9732(2) 0.16458(15) 0.07134(9) 0.0502(7) Uani 1 1 d .
H8A H 1.0411 0.1629 0.1096 0.075 Uiso 1 1 calc R
H8B H 0.9529 0.2278 0.0688 0.075 Uiso 1 1 calc R
H8C H 1.0089 0.1496 0.0362 0.075 Uiso 1 1 calc R
C9 C 0.6770(2) 0.07941(15) 0.13987(10) 0.0315(6) Uani 1 1 d .
C10 C 0.5959(2) -0.02147(14) 0.11282(9) 0.0390(6) Uani 1 1 d .
H10A H 0.6056 -0.0319 0.0703 0.047 Uiso 1 1 calc R
H10B H 0.4984 -0.0256 0.1109 0.047 Uiso 1 1 calc R
C11 C 0.6460(2) -0.10112(14) 0.15208(10) 0.0448(6) Uani 1 1 d .
H11A H 0.7423 -0.0992 0.1523 0.054 Uiso 1 1 calc R
H11B H 0.6403 -0.0892 0.1950 0.054 Uiso 1 1 calc R
C12 C 0.5605(3) -0.20015(16) 0.12648(12) 0.0704(8) Uani 1 1 d .
H12A H 0.4640 -0.2015 0.1254 0.085 Uiso 1 1 calc R
H12B H 0.5676 -0.2123 0.0838 0.085 Uiso 1 1 calc R
C13 C 0.6063(3) -0.27881(17) 0.16506(13) 0.0937(10) Uani 1 1 d .
H13A H 0.5488 -0.3399 0.1472 0.140 Uiso 1 1 calc R
H13B H 0.5983 -0.2676 0.2073 0.140 Uiso 1 1 calc R
H13C H 0.7011 -0.2790 0.1653 0.140 Uiso 1 1 calc R
C14 C 0.6981(2) 0.39686(15) 0.07612(10) 0.0350(6) Uani 1 1 d .
C15 C 0.5797(2) 0.32183(15) 0.09003(10) 0.0485(7) Uani 1 1 d .
H15A H 0.5978 0.2586 0.0850 0.073 Uiso 1 1 calc R
H15B H 0.4940 0.3256 0.0615 0.073 Uiso 1 1 calc R
H15C H 0.5731 0.3343 0.1323 0.073 Uiso 1 1 calc R
C16 C 0.7004(2) 0.37446(15) 0.00741(9) 0.0491(7) Uani 1 1 d .
H16A H 0.7221 0.3122 0.0028 0.074 Uiso 1 1 calc R
H16B H 0.7695 0.4225 -0.0041 0.074 Uiso 1 1 calc R
H16C H 0.6112 0.3746 -0.0193 0.074 Uiso 1 1 calc R
C17 C 0.6607(2) 0.49593(15) 0.08374(10) 0.0515(7) Uani 1 1 d .
H17A H 0.6578 0.5090 0.1265 0.077 Uiso 1 1 calc R
H17B H 0.5717 0.4955 0.0566 0.077 Uiso 1 1 calc R
H17C H 0.7295 0.5450 0.0728 0.077 Uiso 1 1 calc R
C18 C 1.2022(2) 0.42164(16) 0.15777(10) 0.0365(6) Uani 1 1 d .
C19 C 1.2719(2) 0.35858(15) 0.20553(10) 0.0520(7) Uani 1 1 d .
H19A H 1.2626 0.3765 0.2466 0.078 Uiso 1 1 calc R
H19B H 1.3684 0.3679 0.2057 0.078 Uiso 1 1 calc R
H19C H 1.2280 0.2921 0.1941 0.078 Uiso 1 1 calc R
C20 C 1.2233(2) 0.39100(15) 0.09326(9) 0.0474(7) Uani 1 1 d .
H20A H 1.1753 0.3255 0.0810 0.071 Uiso 1 1 calc R
H20B H 1.3204 0.3964 0.0960 0.071 Uiso 1 1 calc R
H20C H 1.1873 0.4321 0.0627 0.071 Uiso 1 1 calc R
C21 C 1.2814(2) 0.52652(15) 0.17805(10) 0.0518(7) Uani 1 1 d .
H21A H 1.2695 0.5453 0.2185 0.078 Uiso 1 1 calc R
H21B H 1.2458 0.5684 0.1479 0.078 Uiso 1 1 calc R
H21C H 1.3782 0.5311 0.1803 0.078 Uiso 1 1 calc R
C22 C 0.9521(2) 0.43027(15) 0.12332(9) 0.0312(6) Uani 1 1 d .
C23 C 0.9824(2) 0.52152(14) 0.08888(9) 0.0364(6) Uani 1 1 d .
H23A H 0.9078 0.5186 0.0518 0.044 Uiso 1 1 calc R
H23B H 1.0673 0.5234 0.0752 0.044 Uiso 1 1 calc R
C24 C 0.9974(2) 0.61430(14) 0.12983(9) 0.0402(6) Uani 1 1 d .
H24A H 0.9102 0.6150 0.1409 0.048 Uiso 1 1 calc R
H24B H 1.0674 0.6153 0.1683 0.048 Uiso 1 1 calc R
C25 C 1.0380(3) 0.70397(16) 0.09604(11) 0.0652(8) Uani 1 1 d .
H25A H 1.1228 0.7014 0.0834 0.078 Uiso 1 1 calc R
H25B H 0.9660 0.7038 0.0584 0.078 Uiso 1 1 calc R
C26 C 1.0591(3) 0.79558(16) 0.13556(11) 0.0842(9) Uani 1 1 d .
H26A H 1.0873 0.8493 0.1126 0.126 Uiso 1 1 calc R
H26B H 1.1296 0.7960 0.1732 0.126 Uiso 1 1 calc R
H26C H 0.9739 0.8004 0.1463 0.126 Uiso 1 1 calc R
C27 C 0.8422(2) 0.53431(16) 0.31971(11) 0.0431(6) Uani 1 1 d .
C28 C 0.7053(2) 0.47887(16) 0.27628(10) 0.0591(7) Uani 1 1 d .
H28A H 0.7199 0.4652 0.2355 0.089 Uiso 1 1 calc R
H28B H 0.6364 0.5173 0.2727 0.089 Uiso 1 1 calc R
H28C H 0.6744 0.4195 0.2936 0.089 Uiso 1 1 calc R
C29 C 0.8805(2) 0.63119(16) 0.29099(10) 0.0605(7) Uani 1 1 d .
H29A H 0.9655 0.6686 0.3167 0.091 Uiso 1 1 calc R
H29B H 0.8078 0.6661 0.2890 0.091 Uiso 1 1 calc R
H29C H 0.8918 0.6190 0.2495 0.091 Uiso 1 1 calc R
C30 C 0.8130(2) 0.55449(15) 0.38417(10) 0.0546(7) Uani 1 1 d .
H30A H 0.8963 0.5896 0.4124 0.082 Uiso 1 1 calc R
H30B H 0.7819 0.4946 0.4008 0.082 Uiso 1 1 calc R
H30C H 0.7426 0.5918 0.3795 0.082 Uiso 1 1 calc R
C31 C 1.2641(2) 0.40276(16) 0.39850(10) 0.0415(6) Uani 1 1 d .
C32 C 1.2804(2) 0.29881(15) 0.38651(10) 0.0538(7) Uani 1 1 d .
H32A H 1.2022 0.2545 0.3941 0.081 Uiso 1 1 calc R
H32B H 1.3638 0.2889 0.4142 0.081 Uiso 1 1 calc R
H32C H 1.2854 0.2882 0.3438 0.081 Uiso 1 1 calc R
C33 C 1.2644(2) 0.41550(16) 0.46878(9) 0.0600(7) Uani 1 1 d .
H33A H 1.1845 0.3733 0.4766 0.090 Uiso 1 1 calc R
H33B H 1.2618 0.4810 0.4795 0.090 Uiso 1 1 calc R
H33C H 1.3469 0.4001 0.4939 0.090 Uiso 1 1 calc R
C34 C 1.3931(2) 0.46987(16) 0.38622(10) 0.0577(7) Uani 1 1 d .
H34A H 1.3943 0.4608 0.3429 0.086 Uiso 1 1 calc R
H34B H 1.4751 0.4550 0.4121 0.086 Uiso 1 1 calc R
H34C H 1.3901 0.5356 0.3960 0.086 Uiso 1 1 calc R
C35 C 1.0697(3) 0.48336(16) 0.35443(10) 0.0381(6) Uani 1 1 d .
C36 C 1.1512(2) 0.58418(15) 0.38183(10) 0.0458(7) Uani 1 1 d .
H36A H 1.2226 0.5783 0.4185 0.055 Uiso 1 1 calc R
H36B H 1.0891 0.6198 0.3952 0.055 Uiso 1 1 calc R
C37 C 1.2190(2) 0.64078(15) 0.33428(10) 0.0509(7) Uani 1 1 d .
H37A H 1.2842 0.6065 0.3224 0.061 Uiso 1 1 calc R
H37B H 1.1480 0.6439 0.2968 0.061 Uiso 1 1 calc R
C38 C 1.2942(2) 0.74200(17) 0.35990(11) 0.0670(8) Uani 1 1 d .
H38A H 1.2303 0.7752 0.3739 0.080 Uiso 1 1 calc R
H38B H 1.3685 0.7388 0.3960 0.080 Uiso 1 1 calc R
C39 C 1.3545(2) 0.79928(17) 0.31205(12) 0.0898(10) Uani 1 1 d .
H39A H 1.4002 0.8629 0.3304 0.135 Uiso 1 1 calc R
H39B H 1.2813 0.8035 0.2764 0.135 Uiso 1 1 calc R
H39C H 1.4200 0.7678 0.2990 0.135 Uiso 1 1 calc R
C40 C 0.8198(2) 0.20367(16) 0.43378(10) 0.0431(6) Uani 1 1 d .
C41 C 0.7946(2) 0.30652(15) 0.42566(10) 0.0617(8) Uani 1 1 d .
H41A H 0.8787 0.3488 0.4222 0.093 Uiso 1 1 calc R
H41B H 0.7661 0.3286 0.4614 0.093 Uiso 1 1 calc R
H41C H 0.7234 0.3063 0.3884 0.093 Uiso 1 1 calc R
C42 C 0.9292(2) 0.20819(16) 0.49604(10) 0.0595(7) Uani 1 1 d .
H42A H 1.0152 0.2483 0.4929 0.089 Uiso 1 1 calc R
H42B H 0.9429 0.1444 0.5045 0.089 Uiso 1 1 calc R
H42C H 0.8978 0.2347 0.5295 0.089 Uiso 1 1 calc R
C43 C 0.6818(2) 0.14017(16) 0.43767(10) 0.0573(7) Uani 1 1 d .
H43A H 0.6151 0.1375 0.3984 0.086 Uiso 1 1 calc R
H43B H 0.6488 0.1668 0.4706 0.086 Uiso 1 1 calc R
H43C H 0.6947 0.0764 0.4464 0.086 Uiso 1 1 calc R
C44 C 1.0544(2) 0.02602(17) 0.30718(10) 0.0400(6) Uani 1 1 d .
C45 C 1.1029(2) 0.05977(16) 0.24833(10) 0.0578(7) Uani 1 1 d .
H45A H 1.1522 0.1257 0.2562 0.087 Uiso 1 1 calc R
H45B H 1.0237 0.0544 0.2137 0.087 Uiso 1 1 calc R
H45C H 1.1629 0.0202 0.2384 0.087 Uiso 1 1 calc R
C46 C 0.9787(2) -0.07987(15) 0.29134(10) 0.0534(7) Uani 1 1 d .
H46A H 0.8973 -0.0839 0.2580 0.080 Uiso 1 1 calc R
H46B H 0.9523 -0.1056 0.3278 0.080 Uiso 1 1 calc R
H46C H 1.0391 -0.1163 0.2783 0.080 Uiso 1 1 calc R
C47 C 1.1862(2) 0.03004(15) 0.35988(10) 0.0541(7) Uani 1 1 d .
H47A H 1.2356 0.0957 0.3700 0.081 Uiso 1 1 calc R
H47B H 1.2444 -0.0074 0.3459 0.081 Uiso 1 1 calc R
H47C H 1.1604 0.0043 0.3964 0.081 Uiso 1 1 calc R
C48 C 0.9124(2) 0.09983(16) 0.36820(10) 0.0355(6) Uani 1 1 d .
C49 C 0.8813(2) 0.01001(14) 0.40414(9) 0.0393(6) Uani 1 1 d .
H49A H 0.9581 -0.0228 0.4093 0.047 Uiso 1 1 calc R
H49B H 0.8735 0.0299 0.4456 0.047 Uiso 1 1 calc R
C50 C 0.7476(2) -0.06005(15) 0.37032(10) 0.0438(6) Uani 1 1 d .
H50A H 0.7489 -0.0710 0.3267 0.053 Uiso 1 1 calc R
H50B H 0.6693 -0.0309 0.3715 0.053 Uiso 1 1 calc R
C51 C 0.7276(3) -0.15726(16) 0.39927(12) 0.0637(8) Uani 1 1 d .
H51A H 0.6513 -0.2021 0.3715 0.076 Uiso 1 1 calc R
H51B H 0.8105 -0.1829 0.4024 0.076 Uiso 1 1 calc R
C52 C 0.6982(3) -0.15061(19) 0.46350(12) 0.0965(10) Uani 1 1 d .
H52A H 0.6867 -0.2134 0.4792 0.145 Uiso 1 1 calc R
H52B H 0.6150 -0.1267 0.4606 0.145 Uiso 1 1 calc R
H52C H 0.7744 -0.1076 0.4915 0.145 Uiso 1 1 calc R

loop_
_atom_site_aniso_label
_atom_site_aniso_U_11
_atom_site_aniso_U_22
_atom_site_aniso_U_33
_atom_site_aniso_U_23
_atom_site_aniso_U_13
_atom_site_aniso_U_12
O 0.0313(9) 0.0247(9) 0.0251(9) 0.0035(7) 0.0053(7) 0.0015(7)
N1 0.0308(12) 0.0360(12) 0.0291(12) 0.0008(9) 0.0064(10) 0.0050(9)
N2 0.0363(12) 0.0336(12) 0.0288(12) 0.0007(9) 0.0077(10) 0.0095(10)
N3 0.0291(11) 0.0349(12) 0.0339(12) 0.0073(9) 0.0048(10) 0.0103(10)
N4 0.0286(11) 0.0354(12) 0.0322(12) 0.0126(9) 0.0095(9) 0.0114(9)
N5 0.0401(12) 0.0345(12) 0.0349(12) -0.0011(9) 0.0049(10) 0.0077(10)
N6 0.0387(12) 0.0375(13) 0.0337(12) 0.0038(10) 0.0029(10) 0.0026(10)
N7 0.0509(13) 0.0324(12) 0.0321(12) 0.0071(9) 0.0140(10) 0.0097(10)
N8 0.0382(12) 0.0382(12) 0.0323(12) 0.0077(9) 0.0119(10) 0.0148(10)
Li1 0.044(2) 0.035(2) 0.058(3) 0.014(2) 0.000(2) 0.006(2)
Li2 0.071(3) 0.042(3) 0.049(3) 0.001(2) 0.030(2) 0.008(2)
Li3 0.048(3) 0.045(3) 0.053(3) 0.012(2) 0.009(2) 0.018(2)
Li4 0.053(3) 0.048(3) 0.041(3) 0.003(2) 0.018(2) 0.008(2)
Li5 0.050(3) 0.057(3) 0.046(3) 0.003(2) -0.001(2) 0.012(2)
Li6 0.074(3) 0.057(3) 0.050(3) 0.013(2) 0.026(2) 0.013(2)
C1 0.0311(14) 0.0386(16) 0.0341(15) 0.0045(12) 0.0059(13) 0.0057(12)
C2 0.0415(15) 0.0613(18) 0.0489(17) 0.0053(14) 0.0149(13) 0.0108(13)
C3 0.0426(15) 0.0566(18) 0.0599(17) 0.0227(14) 0.0171(13) 0.0132(13)
C4 0.0379(15) 0.0518(17) 0.0489(16) 0.0047(13) 0.0046(13) 0.0088(12)
C5 0.0446(16) 0.0356(16) 0.0352(16) -0.0035(12) 0.0106(13) 0.0083(13)
C6 0.0663(18) 0.0469(17) 0.0503(17) -0.0007(13) 0.0181(14) 0.0197(14)
C7 0.0754(19) 0.0516(17) 0.0417(17) 0.0004(13) 0.0078(16) 0.0140(14)
C8 0.0596(18) 0.0522(18) 0.0423(16) -0.0045(13) 0.0230(14) 0.0088(14)
C9 0.0319(15) 0.0346(16) 0.0260(15) 0.0047(12) -0.0005(12) 0.0103(12)
C10 0.0393(14) 0.0322(15) 0.0407(15) -0.0015(12) 0.0040(12) 0.0035(12)
C11 0.0474(16) 0.0289(15) 0.0542(17) 0.0050(13) 0.0077(13) 0.0041(12)
C12 0.081(2) 0.0309(17) 0.087(2) 0.0044(16) 0.0028(17) 0.0022(15)
C13 0.097(2) 0.0413(19) 0.148(3) 0.0281(19) 0.035(2) 0.0179(17)
C14 0.0353(15) 0.0377(16) 0.0344(16) 0.0096(12) 0.0066(13) 0.0143(12)
C15 0.0388(15) 0.0521(17) 0.0541(17) 0.0157(13) 0.0052(13) 0.0135(13)
C16 0.0554(17) 0.0507(17) 0.0410(17) 0.0084(13) 0.0079(13) 0.0146(13)
C17 0.0545(16) 0.0507(17) 0.0572(17) 0.0138(13) 0.0128(14) 0.0286(14)
C18 0.0326(15) 0.0400(16) 0.0389(16) 0.0099(13) 0.0118(12) 0.0077(12)
C19 0.0374(15) 0.0588(18) 0.0609(18) 0.0191(14) 0.0084(13) 0.0149(13)
C20 0.0455(16) 0.0483(16) 0.0581(17) 0.0134(13) 0.0256(13) 0.0164(13)
C21 0.0408(15) 0.0509(18) 0.0596(18) 0.0056(14) 0.0106(13) 0.0018(13)
C22 0.0442(16) 0.0307(15) 0.0240(14) 0.0029(11) 0.0150(13) 0.0125(13)
C23 0.0434(15) 0.0351(15) 0.0349(15) 0.0114(12) 0.0143(12) 0.0113(12)
C24 0.0530(16) 0.0325(15) 0.0400(15) 0.0100(12) 0.0167(13) 0.0131(12)
C25 0.104(2) 0.0333(17) 0.0653(19) 0.0129(15) 0.0301(17) 0.0193(16)
C26 0.126(3) 0.0369(18) 0.096(2) 0.0126(17) 0.037(2) 0.0202(17)
C27 0.0546(17) 0.0378(16) 0.0416(17) 0.0036(13) 0.0166(14) 0.0145(14)
C28 0.0571(18) 0.0600(18) 0.0600(19) -0.0005(14) 0.0040(15) 0.0242(15)
C29 0.0825(19) 0.0506(18) 0.0616(18) 0.0172(15) 0.0304(15) 0.0277(15)
C30 0.0663(18) 0.0483(17) 0.0536(18) -0.0042(14) 0.0241(14) 0.0119(14)
C31 0.0418(16) 0.0420(17) 0.0316(16) 0.0021(12) 0.0007(13) -0.0028(13)
C32 0.0500(16) 0.0519(18) 0.0497(17) 0.0061(14) -0.0052(13) 0.0071(14)
C33 0.0715(19) 0.0626(19) 0.0358(17) 0.0054(14) 0.0025(14) 0.0021(15)
C34 0.0462(16) 0.0593(19) 0.0563(18) 0.0057(14) 0.0007(14) -0.0017(14)
C35 0.0526(18) 0.0322(16) 0.0249(15) 0.0020(12) 0.0094(13) -0.0021(14)
C36 0.0591(17) 0.0306(15) 0.0437(16) 0.0013(13) 0.0136(14) -0.0014(13)
C37 0.0591(17) 0.0403(17) 0.0529(17) 0.0103(14) 0.0197(14) 0.0010(14)
C38 0.0698(19) 0.0431(18) 0.077(2) 0.0099(16) 0.0138(16) -0.0098(15)
C39 0.083(2) 0.060(2) 0.117(3) 0.0428(19) 0.019(2) -0.0093(17)
C40 0.0605(18) 0.0381(16) 0.0345(16) 0.0070(13) 0.0200(15) 0.0084(14)
C41 0.102(2) 0.0458(18) 0.0521(17) 0.0137(14) 0.0415(16) 0.0233(16)
C42 0.084(2) 0.0557(18) 0.0329(16) 0.0014(13) 0.0131(15) 0.0030(15)
C43 0.0658(19) 0.0623(19) 0.0525(18) 0.0119(14) 0.0293(15) 0.0151(15)
C44 0.0373(15) 0.0469(17) 0.0355(16) 0.0065(13) 0.0044(13) 0.0133(13)
C45 0.0603(18) 0.0709(19) 0.0573(18) 0.0144(15) 0.0283(15) 0.0309(15)
C46 0.0542(16) 0.0500(18) 0.0545(17) -0.0055(14) 0.0062(14) 0.0169(14)
C47 0.0504(17) 0.0573(18) 0.0518(17) 0.0051(14) 0.0000(14) 0.0193(14)
C48 0.0348(15) 0.0383(16) 0.0270(15) 0.0052(13) -0.0031(12) 0.0044(12)
C49 0.0487(16) 0.0357(15) 0.0306(15) 0.0112(12) 0.0059(13) 0.0052(13)
C50 0.0523(16) 0.0331(15) 0.0397(16) 0.0095(12) 0.0036(13) 0.0019(13)
C51 0.0692(19) 0.0441(18) 0.068(2) 0.0167(16) 0.0040(16) 0.0019(14)
C52 0.126(3) 0.082(2) 0.075(2) 0.0426(19) 0.028(2) -0.0022(19)

loop_
_atom_type_symbol
_atom_type_description
_atom_type_scat_dispersion_real
_atom_type_scat_dispersion_imag
_atom_type_scat_source
C C 0.0033 0.0016 'International Tables Vol C Tables 4.2.6.8 and 6.1.1.4'
H H 0.0000 0.0000 'International Tables Vol C Tables 4.2.6.8 and 6.1.1.4'
Li Li -0.0003 0.0001 'International Tables Vol C Tables 4.2.6.8 and 6.1.1.4'
N N 0.0061 0.0033 'International Tables Vol C Tables 4.2.6.8 and 6.1.1.4'
O O 0.0106 0.0060 'International Tables Vol C Tables 4.2.6.8 and 6.1.1.4'

loop_
_geom_angle_atom_site_label_1
_geom_angle_atom_site_label_2
_geom_angle_atom_site_label_3
_geom_angle
Li2 O Li1 175.77(19)
Li2 O Li5 96.01(18)
Li1 O Li5 80.89(17)
Li2 O Li6 81.62(18)
Li1 O Li6 100.01(19)
Li5 O Li6 71.53(18)
Li2 O Li3 101.11(18)
Li1 O Li3 82.06(16)
Li5 O Li3 162.85(18)
Li6 O Li3 109.80(19)
Li2 O Li4 81.62(17)
Li1 O Li4 96.95(18)
Li5 O Li4 113.68(18)
Li6 O Li4 162.90(18)
Li3 O Li4 70.34(17)
C9 N1 C1 126.47(18)
C9 N1 Li3 101.19(17)
C1 N1 Li3 123.00(17)
C9 N1 Li1 95.43(17)
C1 N1 Li1 124.34(17)
Li3 N1 Li1 71.75(15)
C9 N2 C5 123.93(18)
C9 N2 Li4 130.79(17)
C5 N2 Li4 105.19(16)
C9 N2 Li3 81.58(15)
C5 N2 Li3 144.98(16)
Li4 N2 Li3 53.26(13)
C9 N2 Li1 72.01(14)
C5 N2 Li1 148.45(15)
Li4 N2 Li1 66.94(12)
Li3 N2 Li1 55.73(12)
C22 N3 C14 123.95(18)
C22 N3 Li3 130.51(17)
C14 N3 Li3 105.51(15)
C22 N3 Li4 82.00(15)
C14 N3 Li4 146.05(16)
Li3 N3 Li4 54.17(13)
C22 N4 C18 124.93(17)
C22 N4 Li4 99.18(17)
C18 N4 Li4 123.06(16)
C22 N4 Li2 101.39(17)
C18 N4 Li2 123.54(17)
Li4 N4 Li2 70.92(15)
C35 N5 C27 126.10(19)
C35 N5 Li6 101.88(18)
C27 N5 Li6 122.91(18)
C35 N5 Li2 89.91(17)
C27 N5 Li2 130.72(17)
Li6 N5 Li2 69.56(16)
C35 N6 C31 123.70(19)
C35 N6 Li5 131.82(18)
C31 N6 Li5 103.87(16)
C35 N6 Li2 76.47(15)
C31 N6 Li2 144.71(16)
Li5 N6 Li2 67.72(13)
C35 N6 Li6 81.42(16)
C31 N6 Li6 145.07(16)
Li5 N6 Li6 52.47(13)
Li2 N6 Li6 57.30(13)
C48 N7 C40 123.36(18)
C48 N7 Li6 131.71(17)
C40 N7 Li6 104.92(16)
C48 N7 Li5 83.11(16)
C40 N7 Li5 145.91(16)
Li6 N7 Li5 53.52(13)
C48 N8 C44 125.70(18)
C48 N8 Li5 98.71(18)
C44 N8 Li5 123.18(18)
C48 N8 Li1 100.79(17)
C44 N8 Li1 123.96(17)
Li5 N8 Li1 69.64(15)
O Li1 N1 103.48(17)
O Li1 N8 104.90(18)
N1 Li1 N8 151.3(2)
O Li1 Li5 50.42(13)
N1 Li1 Li5 153.0(2)
N8 Li1 Li5 54.59(13)
O Li1 Li3 50.32(13)
N1 Li1 Li3 53.44(13)
N8 Li1 Li3 155.2(2)
Li5 Li1 Li3 100.72(19)
O Li1 C9 109.57(17)
N1 Li1 C9 31.21(8)
N8 Li1 C9 135.96(18)
Li5 Li1 C9 151.1(2)
Li3 Li1 C9 64.08(13)
O Li1 N2 89.71(15)
N1 Li1 N2 55.10(10)
N8 Li1 N2 128.72(18)
Li5 Li1 N2 122.07(19)
Li3 Li1 N2 58.82(13)
C9 Li1 N2 29.24(7)
O Li1 C48 107.26(17)
N1 Li1 C48 133.87(18)
N8 Li1 C48 29.59(8)
Li5 Li1 C48 62.21(13)
Li3 Li1 C48 146.3(2)
C9 Li1 C48 143.06(16)
N2 Li1 C48 154.71(17)
O Li1 Li4 42.61(12)
N1 Li1 Li4 89.93(16)
N8 Li1 Li4 113.94(18)
Li5 Li1 Li4 74.61(16)
Li3 Li1 Li4 48.92(14)
C9 Li1 Li4 77.20(14)
N2 Li1 Li4 50.50(11)
C48 Li1 Li4 135.57(17)
O Li1 Li6 40.75(12)
N1 Li1 Li6 108.62(18)
N8 Li1 Li6 90.53(16)
Li5 Li1 Li6 48.63(14)
Li3 Li1 Li6 71.24(16)
C9 Li1 Li6 133.50(17)
N2 Li1 Li6 126.62(16)
C48 Li1 Li6 76.28(14)
Li4 Li1 Li6 83.34(15)
O Li2 N4 104.19(18)
O Li2 N5 102.82(18)
N4 Li2 N5 150.4(2)
O Li2 Li6 50.29(14)
N4 Li2 Li6 154.4(2)
N5 Li2 Li6 53.24(14)
O Li2 Li4 50.67(13)
N4 Li2 Li4 53.53(13)
N5 Li2 Li4 151.2(2)
Li6 Li2 Li4 100.90(19)
O Li2 N6 93.73(16)
N4 Li2 N6 131.56(19)
N5 Li2 N6 57.69(11)
Li6 Li2 N6 62.04(14)
Li4 Li2 N6 125.99(19)
O Li2 C35 112.28(18)
N4 Li2 C35 138.70(19)
N5 Li2 C35 31.93(8)
Li6 Li2 C35 65.51(14)
Li4 Li2 C35 156.3(2)
N6 Li2 C35 30.99(7)
O Li2 C22 105.44(17)
N4 Li2 C22 29.16(8)
N5 Li2 C22 129.38(18)
Li6 Li2 C22 142.3(2)
Li4 Li2 C22 61.38(13)
N6 Li2 C22 155.61(18)
C35 Li2 C22 140.94(17)
O Li2 Li5 42.70(12)
N4 Li2 Li5 115.69(19)
N5 Li2 Li5 92.52(16)
Li6 Li2 Li5 49.79(15)
Li4 Li2 Li5 74.94(16)
N6 Li2 Li5 54.55(12)
C35 Li2 Li5 81.67(14)
C22 Li2 Li5 135.76(17)
O Li2 Li3 40.46(11)
N4 Li2 Li3 87.42(15)
N5 Li2 Li3 105.72(17)
Li6 Li2 Li3 70.95(16)
Li4 Li2 Li3 47.88(13)
N6 Li2 Li3 130.20(17)
C35 Li2 Li3 133.26(17)
C22 Li2 Li3 73.22(13)
Li5 Li2 Li3 83.16(15)
O Li3 N1 102.15(17)
O Li3 Li4 54.89(14)
N1 Li3 Li4 110.17(19)
O Li3 N3 101.35(17)
N1 Li3 N3 147.2(2)
Li4 Li3 N3 66.80(15)
O Li3 Li1 47.62(12)
N1 Li3 Li1 54.81(13)
Li4 Li3 Li1 73.79(17)
N3 Li3 Li1 140.1(2)
O Li3 N2 92.99(15)
N1 Li3 N2 58.35(11)
Li4 Li3 N2 58.89(14)
N3 Li3 N2 98.00(15)
Li1 Li3 N2 65.46(14)
O Li3 C15 157.4(2)
N1 Li3 C15 100.49(15)
Li4 Li3 C15 116.53(19)
N3 Li3 C15 58.18(10)
Li1 Li3 C15 154.9(2)
N2 Li3 C15 99.12(14)
O Li3 C9 104.21(16)
N1 Li3 C9 29.75(8)
Li4 Li3 C9 86.89(16)
N3 Li3 C9 121.16(16)
Li1 Li3 C9 60.95(13)
N2 Li3 C9 29.59(7)
C15 Li3 C9 95.60(13)
O Li3 Li2 38.43(11)
N1 Li3 Li2 140.51(18)
Li4 Li3 Li2 55.50(15)
N3 Li3 Li2 66.83(13)
Li1 Li3 Li2 86.02(16)
N2 Li3 Li2 113.29(16)
C15 Li3 Li2 118.93(16)
C9 Li3 Li2 136.64(17)
O Li3 Li6 34.91(11)
N1 Li3 Li6 101.04(16)
Li4 Li3 Li6 88.46(17)
N3 Li3 Li6 111.28(16)
Li1 Li3 Li6 60.31(14)
N2 Li3 Li6 122.59(15)
C15 Li3 Li6 138.29(17)
C9 Li3 Li6 119.92(15)
Li2 Li3 Li6 47.67(12)
O Li4 N4 103.27(18)
O Li4 Li3 54.77(14)
N4 Li4 Li3 110.2(2)
O Li4 N2 99.20(17)
N4 Li4 N2 149.96(19)
Li3 Li4 N2 67.85(15)
O Li4 Li2 47.72(13)
N4 Li4 Li2 55.56(13)
Li3 Li4 Li2 76.62(17)
N2 Li4 Li2 142.31(19)
O Li4 N3 95.59(16)
N4 Li4 N3 59.67(11)
Li3 Li4 N3 59.03(14)
N2 Li4 N3 98.73(15)
Li2 Li4 N3 72.15(15)
O Li4 C8 153.0(2)
N4 Li4 C8 103.39(16)
Li3 Li4 C8 118.26(19)
N2 Li4 C8 57.78(10)
Li2 Li4 C8 158.66(19)
N3 Li4 C8 101.43(14)
O Li4 C22 106.16(17)
N4 Li4 C22 30.44(8)
Li3 Li4 C22 86.92(16)
N2 Li4 C22 123.13(16)
Li2 Li4 C22 65.01(14)
N3 Li4 C22 30.10(7)
C8 Li4 C22 98.97(14)
O Li4 Li1 40.44(12)
N4 Li4 Li1 143.53(19)
Li3 Li4 Li1 57.29(15)
N2 Li4 Li1 62.56(12)
Li2 Li4 Li1 88.09(17)
N3 Li4 Li1 116.02(17)
C8 Li4 Li1 112.62(16)
C22 Li4 Li1 140.14(18)
O Li4 Li5 32.84(11)
N4 Li4 Li5 102.44(16)
Li3 Li4 Li5 86.37(16)
N2 Li4 Li5 107.24(15)
Li2 Li4 Li5 56.99(14)
N3 Li4 Li5 124.12(16)
C8 Li4 Li5 134.33(16)
C22 Li4 Li5 121.58(15)
Li1 Li4 Li5 47.01(12)
O Li5 N8 104.36(18)
O Li5 Li6 54.47(15)
N8 Li5 Li6 112.4(2)
O Li5 Li1 48.69(13)
N8 Li5 Li1 55.77(13)
Li6 Li5 Li1 76.26(19)
O Li5 N6 95.44(17)
N8 Li5 N6 154.4(2)
Li6 Li5 N6 66.69(16)
Li1 Li5 N6 139.9(2)
O Li5 N7 97.18(17)
N8 Li5 N7 59.40(12)
Li6 Li5 N7 61.68(15)
Li1 Li5 N7 70.79(15)
N6 Li5 N7 102.67(16)
O Li5 C32 145.7(2)
N8 Li5 C32 108.29(16)
Li6 Li5 C32 119.1(2)
Li1 Li5 C32 162.8(2)
N6 Li5 C32 57.28(10)
N7 Li5 C32 108.23(15)
O Li5 C48 108.27(17)
N8 Li5 C48 30.59(8)
Li6 Li5 C48 89.63(18)
Li1 Li5 C48 64.97(14)
N6 Li5 C48 127.12(17)
N7 Li5 C48 29.89(7)
C32 Li5 C48 105.17(14)
O Li5 Li2 41.28(12)
N8 Li5 Li2 145.22(19)
Li6 Li5 Li2 57.41(16)
Li1 Li5 Li2 89.94(17)
N6 Li5 Li2 57.73(12)
N7 Li5 Li2 118.85(18)
C32 Li5 Li2 104.86(16)
C48 Li5 Li2 143.43(19)
O Li5 Li4 33.48(11)
N8 Li5 Li4 101.91(16)
Li6 Li5 Li4 86.76(17)
Li1 Li5 Li4 58.38(14)
N6 Li5 Li4 103.50(15)
N7 Li5 Li4 125.36(16)
C32 Li5 Li4 126.30(17)
C48 Li5 Li4 122.41(15)
Li2 Li5 Li4 48.07(12)
O Li6 N5 104.55(19)
O Li6 Li5 54.01(15)
N5 Li6 Li5 113.9(2)
O Li6 N7 99.16(18)
N5 Li6 N7 148.2(2)
Li5 Li6 N7 64.80(16)
O Li6 Li2 48.08(13)
N5 Li6 Li2 57.20(14)
Li5 Li6 Li2 72.80(18)
N7 Li6 Li2 137.2(2)
O Li6 N6 91.19(16)
N5 Li6 N6 58.11(12)
Li5 Li6 N6 60.85(15)
N7 Li6 N6 100.98(16)
Li2 Li6 N6 60.66(14)
O Li6 C41 153.8(2)
N5 Li6 C41 101.63(17)
Li5 Li6 C41 115.1(2)
N7 Li6 C41 57.18(10)
Li2 Li6 C41 157.7(2)
N6 Li6 C41 103.57(15)
O Li6 C35 104.67(17)
N5 Li6 C35 29.39(8)
Li5 Li6 C35 89.79(18)
N7 Li6 C35 123.39(17)
Li2 Li6 C35 59.66(14)
N6 Li6 C35 29.78(7)
C41 Li6 C35 98.59(15)
O Li6 Li1 39.24(12)
N5 Li6 Li1 143.5(2)
Li5 Li6 Li1 55.10(16)
N7 Li6 Li1 64.45(13)
Li2 Li6 Li1 87.26(17)
N6 Li6 Li1 114.28(17)
C41 Li6 Li1 114.60(17)
C35 Li6 Li1 138.87(18)
O Li6 Li3 35.30(11)
N5 Li6 Li3 101.23(16)
Li5 Li6 Li3 87.98(17)
N7 Li6 Li3 110.35(16)
Li2 Li6 Li3 61.38(15)
N6 Li6 Li3 119.81(16)
C41 Li6 Li3 136.62(18)
C35 Li6 Li3 118.73(15)
Li1 Li6 Li3 48.44(12)
N1 C1 C2 103.88(16)
N1 C1 C3 115.99(17)
C2 C1 C3 106.23(17)
N1 C1 C4 113.51(17)
C2 C1 C4 107.58(18)
C3 C1 C4 108.96(17)
N2 C5 C8 104.78(17)
N2 C5 C6 117.01(18)
C8 C5 C6 106.31(18)
N2 C5 C7 111.79(18)
C8 C5 C7 106.63(18)
C6 C5 C7 109.55(17)
C5 C8 Li4 92.25(15)
N2 C9 N1 115.18(19)
N2 C9 C10 123.8(2)
N1 C9 C10 120.8(2)
N2 C9 Li1 78.75(15)
N1 C9 Li1 53.37(13)
C10 C9 Li1 132.93(16)
N2 C9 Li3 68.83(14)
N1 C9 Li3 49.06(13)
C10 C9 Li3 163.98(17)
Li1 C9 Li3 54.97(12)
C9 C10 C11 112.47(17)
C12 C11 C10 111.86(18)
C13 C12 C11 112.6(2)
N3 C14 C15 104.42(16)
N3 C14 C16 112.26(17)
C15 C14 C16 106.79(17)
N3 C14 C17 116.22(17)
C15 C14 C17 106.58(18)
C16 C14 C17 109.85(17)
C14 C15 Li3 91.75(14)
N4 C18 C19 103.61(16)
N4 C18 C20 113.25(17)
C19 C18 C20 106.95(18)
N4 C18 C21 116.48(17)
C19 C18 C21 106.26(17)
C20 C18 C21 109.46(18)
N3 C22 N4 115.90(19)
N3 C22 C23 123.34(19)
N4 C22 C23 120.64(19)
N3 C22 Li4 67.91(14)
N4 C22 Li4 50.38(13)
C23 C22 Li4 164.62(16)
N3 C22 Li2 82.74(15)
N4 C22 Li2 49.45(13)
C23 C22 Li2 133.49(15)
Li4 C22 Li2 53.61(12)
C22 C23 C24 112.83(16)
C25 C24 C23 111.65(17)
C26 C25 C24 113.04(19)
N5 C27 C28 103.91(18)
N5 C27 C30 113.10(18)
C28 C27 C30 107.33(19)
N5 C27 C29 116.42(18)
C28 C27 C29 106.39(18)
C30 C27 C29 108.99(18)
N6 C31 C32 103.96(17)
N6 C31 C34 117.62(18)
C32 C31 C34 106.79(19)
N6 C31 C33 111.96(19)
C32 C31 C33 106.25(18)
C34 C31 C33 109.38(18)
C31 C32 Li5 94.56(15)
N6 C35 N5 114.6(2)
N6 C35 C36 123.1(2)
N5 C35 C36 122.0(2)
N6 C35 Li2 72.54(15)
N5 C35 Li2 58.17(14)
C36 C35 Li2 135.25(16)
N6 C35 Li6 68.80(15)
N5 C35 Li6 48.72(14)
C36 C35 Li6 164.38(18)
Li2 C35 Li6 54.83(13)
C35 C36 C37 112.36(17)
C38 C37 C36 112.75(19)
C39 C38 C37 112.7(2)
N7 C40 C43 116.96(18)
N7 C40 C41 103.90(17)
C43 C40 C41 106.71(19)
N7 C40 C42 111.22(19)
C43 C40 C42 110.48(18)
C41 C40 C42 106.78(18)
C40 C41 Li6 93.98(15)
N8 C44 C46 117.91(18)
N8 C44 C45 103.31(17)
C46 C44 C45 106.43(18)
N8 C44 C47 113.10(18)
C46 C44 C47 108.28(17)
C45 C44 C47 106.97(18)
N7 C48 N8 114.8(2)
N7 C48 C49 124.4(2)
N8 C48 C49 120.7(2)
N7 C48 Li5 67.01(15)
N8 C48 Li5 50.70(14)
C49 C48 Li5 163.80(17)
N7 C48 Li1 79.94(14)
N8 C48 Li1 49.61(13)
C49 C48 Li1 135.69(16)
Li5 C48 Li1 52.82(12)
C50 C49 C48 112.27(16)
C49 C50 C51 112.99(17)
C52 C51 C50 113.2(2)

loop_
_geom_bond_atom_site_label_1
_geom_bond_atom_site_label_2
_geom_bond_distance
O Li2 1.801(4)
O Li1 1.805(4)
O Li5 1.852(4)
O Li6 1.862(4)
O Li3 1.880(4)
O Li4 1.883(4)
N1 C9 1.344(2)
N1 C1 1.477(2)
N1 Li3 2.047(4)
N1 Li1 2.082(4)
N2 C9 1.327(2)
N2 C5 1.487(2)
N2 Li4 2.316(4)
N2 Li3 2.505(4)
N2 Li1 2.664(4)
N3 C22 1.330(2)
N3 C14 1.488(2)
N3 Li3 2.293(4)
N3 Li4 2.458(4)
N4 C22 1.348(2)
N4 C18 1.474(2)
N4 Li4 2.050(4)
N4 Li2 2.102(4)
N5 C35 1.337(2)
N5 C27 1.481(2)
N5 Li6 2.048(4)
N5 Li2 2.148(4)
N6 C35 1.339(2)
N6 C31 1.489(2)
N6 Li5 2.390(4)
N6 Li2 2.481(4)
N6 Li6 2.514(5)
N7 C48 1.322(2)
N7 C40 1.499(3)
N7 Li6 2.376(4)
N7 Li5 2.443(4)
N8 C48 1.356(2)
N8 C44 1.478(2)
N8 Li5 2.062(4)
N8 Li1 2.092(4)
Li1 Li5 2.372(5)
Li1 Li3 2.420(5)
Li1 C9 2.583(4)
Li1 C48 2.698(4)
Li1 Li4 2.762(5)
Li1 Li6 2.810(6)
Li2 Li6 2.395(5)
Li2 Li4 2.409(5)
Li2 C35 2.529(4)
Li2 C22 2.712(4)
Li2 Li5 2.715(5)
Li2 Li3 2.844(5)
Li3 Li4 2.168(5)
Li3 C15 2.589(4)
Li3 C9 2.658(4)
Li3 Li6 3.062(5)
Li4 C8 2.596(4)
Li4 C22 2.627(4)
Li4 Li5 3.127(5)
Li5 Li6 2.171(6)
Li5 C32 2.576(4)
Li5 C48 2.634(4)
Li6 C41 2.607(4)
Li6 C35 2.666(5)
C1 C2 1.529(3)
C1 C3 1.544(3)
C1 C4 1.542(2)
C5 C8 1.525(3)
C5 C6 1.543(3)
C5 C7 1.549(2)
C9 C10 1.530(3)
C10 C11 1.539(2)
C11 C12 1.514(3)
C12 C13 1.505(3)
C14 C15 1.533(3)
C14 C16 1.539(3)
C14 C17 1.542(3)
C18 C19 1.540(2)
C18 C20 1.543(3)
C18 C21 1.544(3)
C22 C23 1.534(2)
C23 C24 1.535(2)
C24 C25 1.527(3)
C25 C26 1.493(3)
C27 C28 1.540(3)
C27 C30 1.541(3)
C27 C29 1.547(3)
C31 C32 1.539(3)
C31 C34 1.540(3)
C31 C33 1.548(3)
C35 C36 1.532(3)
C36 C37 1.539(2)
C37 C38 1.512(3)
C38 C39 1.512(3)
C40 C43 1.529(3)
C40 C41 1.541(3)
C40 C42 1.542(3)
C44 C46 1.537(3)
C44 C45 1.541(3)
C44 C47 1.545(2)
C48 C49 1.538(3)
C49 C50 1.530(2)
C50 C51 1.534(3)
C51 C52 1.511(3)
